data_2242402
loop_
_publ_author_name
'Laamari, Yassine'
'Auhmani, Aziz'
'Ait Itto, My Youssef'
'Daran, Jean-Claude'
'Auhmani, Abdelwahed'
'Kouili, Mostafa'

_publ_section_title
;
 Crystal structure of 2-isopropyl-4-methoxy-5-methylphenyl
 4-methylbenzenesulfonate
;
_journal_coeditor_code XU5919
_journal_issue 3
_journal_name_full 'Acta Crystallographica Section E'
_journal_page_first 419
_journal_page_last 421
_journal_paper_doi 10.1107/S2056989018003110
_journal_volume 74
_journal_year 2018
_chemical_formula_iupac 'C18 H22 O4 S'
_chemical_formula_moiety 'C18 H22 O4 S'
_chemical_formula_sum 'C18 H22 O4 S'
_chemical_formula_weight 334.41
_chemical_name_systematic
;
2-Isopropyl-4-methoxy-5-methylphenyl 4-methylbenzenesulfonate
;
_space_group_crystal_system monoclinic
_space_group_IT_number 14
_space_group_name_Hall '-P 2yn'
_space_group_name_H-M_alt 'P 1 21/n 1'
_symmetry_space_group_name_Hall '-P 2yn'
_symmetry_space_group_name_H-M 'P 1 21/n 1'
_atom_sites_solution_hydrogens geom
_audit_creation_method SHELXL-2014/6
_cell_angle_alpha 90
_cell_angle_beta 100.020(6)
_cell_angle_gamma 90
_cell_formula_units_Z 4
_cell_length_a 8.2226(6)
_cell_length_b 14.5382(9)
_cell_length_c 14.7230(8)
_cell_measurement_reflns_used 4433
_cell_measurement_temperature 173(2)
_cell_measurement_theta_max 28.4990
_cell_measurement_theta_min 3.8280
_cell_volume 1733.17(19)
_computing_cell_refinement
;
CrysAlis PRO (Rigaku OD, 2015)
;
_computing_data_collection
;
CrysAlis PRO (Rigaku OD, 2015)
;
_computing_data_reduction
;
CrysAlis PRO (Rigaku OD, 2015)
;
_computing_molecular_graphics
;
ORTEP-3 for Windows (Farrugia, 1997) and
Mercury (Macrae <i>et al.</i>,  2008)
;
_computing_publication_material
;
SHELXL2014 (Sheldrick, 2015)
;
_computing_structure_refinement
;
SHELXL2014 (Sheldrick, 2015)
;
_computing_structure_solution
;
SIR97 (Altomare <i>et al.</i>,  1999)
;
_diffrn_ambient_temperature 173(2)
_diffrn_detector_area_resol_mean 16.1978
_diffrn_measured_fraction_theta_full 0.995
_diffrn_measured_fraction_theta_max 0.998
_diffrn_measurement_device 'four-circle diffractometer'
_diffrn_measurement_device_type 'Rigaku Oxford Diffraction Xcalibur Eos Gemini ultra'
_diffrn_measurement_method '\w scans'
_diffrn_radiation_monochromator graphite
_diffrn_radiation_type 'Mo K\a'
_diffrn_radiation_wavelength 0.71073
_diffrn_reflns_av_R_equivalents 0.0441
_diffrn_reflns_limit_h_max 10
_diffrn_reflns_limit_h_min -10
_diffrn_reflns_limit_k_max 16
_diffrn_reflns_limit_k_min -18
_diffrn_reflns_limit_l_max 18
_diffrn_reflns_limit_l_min -18
_diffrn_reflns_number 18172
_diffrn_reflns_theta_full 26.400
_diffrn_reflns_theta_max 26.369
_diffrn_reflns_theta_min 3.135
_exptl_absorpt_coefficient_mu 0.204
_exptl_absorpt_correction_T_max 1.00000
_exptl_absorpt_correction_T_min 0.79047
_exptl_absorpt_correction_type multi-scan
_exptl_absorpt_process_details
;
(CrysAlis PRO; Rigaku OD, 2015)
;
_exptl_crystal_colour colourless
_exptl_crystal_density_diffrn 1.282
_exptl_crystal_description box
_exptl_crystal_F_000 712
_exptl_crystal_size_max 0.350
_exptl_crystal_size_mid 0.250
_exptl_crystal_size_min 0.100
_refine_diff_density_max 0.338
_refine_diff_density_min -0.339
_refine_ls_extinction_method none
_refine_ls_goodness_of_fit_ref 1.055
_refine_ls_hydrogen_treatment constr
_refine_ls_matrix_type full
_refine_ls_number_parameters 213
_refine_ls_number_reflns 3532
_refine_ls_number_restraints 0
_refine_ls_restrained_S_all 1.055
_refine_ls_R_factor_all 0.0596
_refine_ls_R_factor_gt 0.0419
_refine_ls_shift/su_max 0.000
_refine_ls_shift/su_mean 0.000
_refine_ls_structure_factor_coef Fsqd
_refine_ls_weighting_details 'w=1/[\s^2^(Fo^2^)+(0.0459P)^2^+0.8140P] where P=(Fo^2^+2Fc^2^)/3'
_refine_ls_weighting_scheme calc
_refine_ls_wR_factor_gt 0.0980
_refine_ls_wR_factor_ref 0.1098
_reflns_number_gt 2777
_reflns_number_total 3532
_reflns_threshold_expression 'I > 2\s(I)'
_cod_data_source_file xu5919sup1.cif
_cod_data_source_block I
_cod_database_code 2242402
_shelx_space_group_comment
;
The symmetry employed for this shelxl refinement is uniquely defined
by the following loop, which should always be used as a source of
symmetry information in preference to the above space-group names.
They are only intended as comments.
;
_shelx_estimated_absorpt_t_min 0.932
_shelx_estimated_absorpt_t_max 0.980

loop_
_space_group_symop_operation_xyz
'x, y, z'
'-x+1/2, y+1/2, -z+1/2'
'-x, -y, -z'
'x-1/2, -y-1/2, z-1/2'

loop_
_atom_site_type_symbol
_atom_site_label
_atom_site_fract_x
_atom_site_fract_y
_atom_site_fract_z
_atom_site_U_iso_or_equiv
_atom_site_adp_type
_atom_site_calc_flag
_atom_site_occupancy
C C1 0.0729(2) 0.19454(12) 0.12387(12) 0.0244(4) Uani d 1
C C1' 0.2295(2) 0.11565(13) 0.32646(12) 0.0273(4) Uani d 1
C C2' 0.2423(2) 0.02563(13) 0.29895(13) 0.0319(4) Uani d 1
H H2' 0.150817 -0.004394 0.262620 0.038 Uiso calc 1
C C2 0.2184(2) 0.20290(12) 0.08959(12) 0.0253(4) Uani d 1
C C3' 0.3907(3) -0.02031(14) 0.32514(13) 0.0351(5) Uani d 1
H H3' 0.400221 -0.082269 0.306238 0.042 Uiso calc 1
C C3 0.2171(2) 0.16786(13) 0.00089(12) 0.0281(4) Uani d 1
H H3 0.314049 0.172671 -0.025740 0.034 Uiso calc 1
C C4 0.0786(2) 0.12650(13) -0.04881(12) 0.0283(4) Uani d 1
C C4' 0.5259(2) 0.02225(14) 0.37844(12) 0.0323(4) Uani d 1
C C5 -0.0681(2) 0.11891(13) -0.01288(13) 0.0293(4) Uani d 1
C C5' 0.6862(3) -0.02793(16) 0.40828(15) 0.0414(5) Uani d 1
H H5'1 0.674385 -0.091812 0.386905 0.062 Uiso calc 1
H H5'2 0.714962 -0.026864 0.475724 0.062 Uiso calc 1
H H5'3 0.773618 0.002185 0.381667 0.062 Uiso calc 1
C C6 -0.0682(2) 0.15452(13) 0.07405(13) 0.0284(4) Uani d 1
H H6 -0.166024 0.151593 0.100070 0.034 Uiso calc 1
C C6' 0.5098(2) 0.11365(15) 0.40381(13) 0.0356(5) Uani d 1
H H6' 0.601735 0.144317 0.439007 0.043 Uiso calc 1
C C7 0.4269(3) 0.32911(16) 0.09104(15) 0.0451(6) Uani d 1
H H7A 0.459446 0.308452 0.033416 0.068 Uiso calc 1
H H7B 0.520807 0.359505 0.129571 0.068 Uiso calc 1
H H7C 0.334786 0.372516 0.077095 0.068 Uiso calc 1
C C7' 0.3633(2) 0.16037(14) 0.37888(13) 0.0325(4) Uani d 1
H H7' 0.353664 0.222483 0.397271 0.039 Uiso calc 1
C C8 0.3736(2) 0.24634(14) 0.14252(13) 0.0310(4) Uani d 1
H H8 0.349050 0.268405 0.203020 0.037 Uiso calc 1
C C9 0.5123(3) 0.17540(18) 0.16200(16) 0.0483(6) Uani d 1
H H9A 0.474804 0.122497 0.194085 0.072 Uiso calc 1
H H9B 0.608770 0.203173 0.200759 0.072 Uiso calc 1
H H9C 0.542309 0.155001 0.103658 0.072 Uiso calc 1
C C10 0.2226(3) 0.08648(18) -0.17038(15) 0.0526(7) Uani d 1
H H10A 0.261778 0.149089 -0.178548 0.079 Uiso calc 1
H H10B 0.203927 0.054579 -0.229920 0.079 Uiso calc 1
H H10C 0.305633 0.053107 -0.126849 0.079 Uiso calc 1
C C11 -0.2193(3) 0.07531(15) -0.06830(14) 0.0388(5) Uani d 1
H H11A -0.307373 0.073020 -0.031237 0.058 Uiso calc 1
H H11B -0.192880 0.012726 -0.085726 0.058 Uiso calc 1
H H11C -0.256290 0.111763 -0.124059 0.058 Uiso calc 1
O O1 0.06333(15) 0.23611(8) 0.21065(8) 0.0269(3) Uani d 1
O O2 0.07192(18) 0.09037(10) -0.13523(9) 0.0391(4) Uani d 1
O O3 -0.08697(16) 0.10974(10) 0.27106(10) 0.0378(3) Uani d 1
O O4 0.02806(17) 0.24132(10) 0.36634(9) 0.0386(4) Uani d 1
S S1 0.04212(6) 0.17449(3) 0.29760(3) 0.02896(14) Uani d 1

loop_
_atom_site_aniso_label
_atom_site_aniso_U_11
_atom_site_aniso_U_22
_atom_site_aniso_U_33
_atom_site_aniso_U_12
_atom_site_aniso_U_13
_atom_site_aniso_U_23
C1 0.0260(9) 0.0203(9) 0.0269(9) 0.0030(7) 0.0041(7) 0.0025(7)
C1' 0.0316(9) 0.0231(10) 0.0270(9) 0.0023(8) 0.0049(7) 0.0001(7)
C2' 0.0354(10) 0.0247(10) 0.0349(10) -0.0030(8) 0.0038(8) -0.0036(8)
C2 0.0248(9) 0.0208(9) 0.0298(9) -0.0004(7) 0.0029(7) 0.0022(7)
C3' 0.0445(12) 0.0226(10) 0.0392(11) 0.0032(9) 0.0098(9) -0.0032(8)
C3 0.0297(9) 0.0242(10) 0.0313(9) -0.0007(8) 0.0084(7) 0.0022(8)
C4 0.0363(10) 0.0210(10) 0.0262(9) 0.0000(8) 0.0016(7) 0.0025(7)
C4' 0.0379(11) 0.0306(11) 0.0287(9) 0.0052(9) 0.0067(8) 0.0033(8)
C5 0.0301(9) 0.0206(10) 0.0349(10) -0.0003(8) -0.0013(8) 0.0063(8)
C5' 0.0415(12) 0.0441(13) 0.0398(11) 0.0126(10) 0.0103(9) 0.0081(10)
C6 0.0230(9) 0.0255(10) 0.0366(10) 0.0030(8) 0.0045(7) 0.0067(8)
C6' 0.0355(11) 0.0355(12) 0.0331(10) 0.0002(9) -0.0019(8) -0.0039(9)
C7 0.0464(13) 0.0481(14) 0.0418(12) -0.0235(11) 0.0107(10) -0.0079(10)
C7' 0.0395(11) 0.0236(10) 0.0327(10) 0.0021(8) 0.0017(8) -0.0047(8)
C8 0.0251(9) 0.0385(12) 0.0297(9) -0.0050(8) 0.0057(7) -0.0050(8)
C9 0.0276(10) 0.0672(17) 0.0477(13) 0.0069(11) 0.0003(9) -0.0045(12)
C10 0.0641(16) 0.0617(16) 0.0368(12) -0.0238(13) 0.0219(11) -0.0168(11)
C11 0.0359(11) 0.0347(12) 0.0416(11) -0.0050(9) -0.0046(9) 0.0020(9)
O1 0.0272(6) 0.0225(7) 0.0322(7) 0.0011(5) 0.0083(5) 0.0012(5)
O2 0.0473(9) 0.0394(9) 0.0305(7) -0.0112(7) 0.0062(6) -0.0057(6)
O3 0.0309(7) 0.0380(8) 0.0450(8) -0.0052(6) 0.0079(6) 0.0068(6)
O4 0.0411(8) 0.0403(8) 0.0376(8) 0.0094(7) 0.0153(6) -0.0038(6)
S1 0.0277(2) 0.0285(3) 0.0323(3) 0.0020(2) 0.00963(18) 0.00179(19)

loop_
_atom_type_symbol
_atom_type_description
_atom_type_scat_dispersion_real
_atom_type_scat_dispersion_imag
_atom_type_scat_source
C C 0.0033 0.0016 'International Tables Vol C Tables 4.2.6.8 and 6.1.1.4'
H H 0.0000 0.0000 'International Tables Vol C Tables 4.2.6.8 and 6.1.1.4'
O O 0.0106 0.0060 'International Tables Vol C Tables 4.2.6.8 and 6.1.1.4'
S S 0.1246 0.1234 'International Tables Vol C Tables 4.2.6.8 and 6.1.1.4'

loop_
_geom_angle_atom_site_label_1
_geom_angle_atom_site_label_2
_geom_angle_atom_site_label_3
_geom_angle
C2 C1 C6 122.74(16)
C2 C1 O1 118.38(15)
C6 C1 O1 118.64(15)
C2' C1' C7' 120.86(18)
C2' C1' S1 120.13(15)
C7' C1' S1 119.00(14)
C1' C2' C3' 118.97(18)
C1' C2' H2' 120.5
C3' C2' H2' 120.5
C1 C2 C3 116.24(16)
C1 C2 C8 123.71(16)
C3 C2 C8 120.05(16)
C2' C3' C4' 121.44(18)
C2' C3' H3' 119.3
C4' C3' H3' 119.3
C4 C3 C2 121.63(17)
C4 C3 H3 119.2
C2 C3 H3 119.2
O2 C4 C3 123.76(17)
O2 C4 C5 114.99(16)
C3 C4 C5 121.26(17)
C3' C4' C6' 118.20(18)
C3' C4' C5' 121.55(18)
C6' C4' C5' 120.25(18)
C6 C5 C4 117.33(16)
C6 C5 C11 121.84(18)
C4 C5 C11 120.83(18)
C4' C5' H5'1 109.5
C4' C5' H5'2 109.5
H5'1 C5' H5'2 109.5
C4' C5' H5'3 109.5
H5'1 C5' H5'3 109.5
H5'2 C5' H5'3 109.5
C5 C6 C1 120.79(17)
C5 C6 H6 119.6
C1 C6 H6 119.6
C7' C6' C4' 121.25(18)
C7' C6' H6' 119.4
C4' C6' H6' 119.4
C8 C7 H7A 109.5
C8 C7 H7B 109.5
H7A C7 H7B 109.5
C8 C7 H7C 109.5
H7A C7 H7C 109.5
H7B C7 H7C 109.5
C6' C7' C1' 119.26(18)
C6' C7' H7' 120.4
C1' C7' H7' 120.4
C2 C8 C7 111.27(16)
C2 C8 C9 110.51(17)
C7 C8 C9 110.87(17)
C2 C8 H8 108.0
C7 C8 H8 108.0
C9 C8 H8 108.0
C8 C9 H9A 109.5
C8 C9 H9B 109.5
H9A C9 H9B 109.5
C8 C9 H9C 109.5
H9A C9 H9C 109.5
H9B C9 H9C 109.5
O2 C10 H10A 109.5
O2 C10 H10B 109.5
H10A C10 H10B 109.5
O2 C10 H10C 109.5
H10A C10 H10C 109.5
H10B C10 H10C 109.5
C5 C11 H11A 109.5
C5 C11 H11B 109.5
H11A C11 H11B 109.5
C5 C11 H11C 109.5
H11A C11 H11C 109.5
H11B C11 H11C 109.5
C1 O1 S1 120.71(11)
C4 O2 C10 117.16(15)
O3 S1 O4 119.91(9)
O3 S1 O1 109.37(8)
O4 S1 O1 102.77(8)
O3 S1 C1' 109.08(9)
O4 S1 C1' 109.79(9)
O1 S1 C1' 104.76(8)

loop_
_geom_bond_atom_site_label_1
_geom_bond_atom_site_label_2
_geom_bond_distance
C1 C2 1.382(2)
C1 C6 1.388(2)
C1 O1 1.428(2)
C1' C2' 1.379(3)
C1' C7' 1.390(3)
C1' S1 1.7486(19)
C2' C3' 1.386(3)
C2' H2' 0.9500
C2 C3 1.400(2)
C2 C8 1.513(2)
C3' C4' 1.389(3)
C3' H3' 0.9500
C3 C4 1.380(3)
C3 H3 0.9500
C4 O2 1.369(2)
C4 C5 1.403(3)
C4' C6' 1.393(3)
C4' C5' 1.504(3)
C5 C6 1.381(3)
C5 C11 1.503(3)
C5' H5'1 0.9800
C5' H5'2 0.9800
C5' H5'3 0.9800
C6 H6 0.9500
C6' C7' 1.376(3)
C6' H6' 0.9500
C7 C8 1.526(3)
C7 H7A 0.9800
C7 H7B 0.9800
C7 H7C 0.9800
C7' H7' 0.9500
C8 C9 1.527(3)
C8 H8 1.0000
C9 H9A 0.9800
C9 H9B 0.9800
C9 H9C 0.9800
C10 O2 1.424(3)
C10 H10A 0.9800
C10 H10B 0.9800
C10 H10C 0.9800
C11 H11A 0.9800
C11 H11B 0.9800
C11 H11C 0.9800
O1 S1 1.5967(12)
O3 S1 1.4216(14)
O4 S1 1.4221(14)

loop_
_geom_hbond_atom_site_label_D
_geom_hbond_atom_site_label_H
_geom_hbond_atom_site_label_A
_geom_hbond_site_symmetry_A
_geom_hbond_distance_DH
_geom_hbond_distance_HA
_geom_hbond_distance_DA
_geom_hbond_angle_DHA
C3' H3' O1 2_545 0.95 2.67 3.610(2) 168.5
C5' H5'3 O3 1_655 0.98 2.66 3.589(3) 158.9
C7 H7A O4 4_665 0.98 2.72 3.693(3) 175.4
C10 H10B O3 3 0.98 2.61 3.317(3) 129.5
C10 H10A O4 4_665 0.98 2.70 3.521(3) 142.1
C5' H5'2 Cg2 3_656 0.98 2.84 3.706 148.0
C11 H11B Cg1 3_555 0.98 2.75 3.635 150
C9 H9A Cg2 . 0.98 2.70 3.5373 144

_cod_database_fobs_code 2242402
